data_4115567
loop_
_publ_author_name
'Adel Rammal'
'Fr\'ed\'eric Brisach'
'Marc Henry'

_publ_contact_author_address
;
Universit\'e Louis Pasteur, Institut Le Bel
Laboratoire de Chimie Mol\'eculaire de l'\'Etat Solide
UMR CNRS/ULP 7513
4, Rue Blaise Pascal
67070 Strasbourg Cedex, France
;
_publ_contact_author_email henry@chimie.u-strasbg.fr
_publ_contact_author_fax +33.3.88.41.53.13
_publ_contact_author_name 'Marc HENRY'
_publ_contact_author_phone +33.3.88.41.53.13
_publ_section_title
;
 Molecular Recognition of Titanium(IV) Alkoxides by
 2,6-Bis(hydroxymethyl)-p-cresol in the Crystal Engineering of Hybrid
 Organic-Inorganic Networks
;
_journal_name_full 'Journal of the American Chemical Society'
_journal_page_first 5612
_journal_page_last 5613
_journal_paper_doi 10.1021/ja0156136
_journal_volume 123
_journal_year 2001
_chemical_compound_source Synthetic
_chemical_formula_moiety 'C66 H86 O26 Ti4'
_chemical_formula_structural '[Ti4O2(BHMPC)6][1,4-dioxanne]2[EtOH]2'
_chemical_formula_sum 'C66 H86 O26 Ti4'
_chemical_formula_weight 1487.01
_chemical_name_common Ti4_BHMPC_ETOH
_chemical_name_systematic ' ?'
_space_group_IT_number 2
_symmetry_cell_setting triclinic
_symmetry_space_group_name_Hall '-P 1'
_symmetry_space_group_name_H-M 'P -1'
_cell_angle_alpha 80.769(5)
_cell_angle_beta 70.036(5)
_cell_angle_gamma 77.303(5)
_cell_formula_units_Z 1
_cell_length_a 11.1076(9)
_cell_length_b 11.871(2)
_cell_length_c 14.655(2)
_cell_measurement_reflns_used 9021
_cell_measurement_temperature 173
_cell_measurement_theta_max 27.5
_cell_measurement_theta_min 1.4
_cell_volume 1764.2(4)
_computing_publication_material CIFGEN_IN_OpenMoleN_(_1997)
_computing_structure_refinement LSFM_OpenMoleN_(_1997)
_computing_structure_solution direct_methods_(SIR,_Burla_et_al.,_1989)
_diffrn_ambient_temperature 173
_diffrn_measurement_details
;
    9021 reflections were collected using program Collect
  ("Collect" Data collection software, Nonius B.V., 1998)
  The conditions were as follow : crystal to detector distance =  36. mm.
  Scan angle =  1.5 deg 1 scans of   20 sec per frame.
  Data collection was divided into  1 set(s)
  with the following starting angles and number of frames :

  Set 1 Theta =    6.30 Omega =    0.00 Kappa =    0.00   91 frames
  Friedel pairs were averaged. Internal R = 0.05
;
_diffrn_measurement_device_type KappaCCD
_diffrn_measurement_method '\p scans'
_diffrn_radiation_monochromator graphite
_diffrn_radiation_type Mo-K\a
_diffrn_radiation_wavelength 0.71073
_diffrn_reflns_av_R_equivalents 0.050
_diffrn_reflns_av_sigmaI/netI 0.333
_diffrn_reflns_limit_h_max 12
_diffrn_reflns_limit_h_min -13
_diffrn_reflns_limit_k_max 15
_diffrn_reflns_limit_k_min -11
_diffrn_reflns_limit_l_max 18
_diffrn_reflns_limit_l_min -18
_diffrn_reflns_number 9021
_diffrn_reflns_theta_max 27.47
_diffrn_reflns_theta_min 2.5
_diffrn_source xray_tube
_diffrn_standards_decay_% 0
_exptl_absorpt_coefficient_mu 0.516
_exptl_absorpt_correction_type none
_exptl_crystal_colour orange
_exptl_crystal_density_diffrn 1.40
_exptl_crystal_density_method none
_exptl_crystal_description prism
_exptl_crystal_F_000 778
_exptl_crystal_size_max 0.14
_exptl_crystal_size_mid 0.11
_exptl_crystal_size_min 0.09
_refine_diff_density_max 1.070
_refine_diff_density_min -0.274
_refine_ls_extinction_method none
_refine_ls_goodness_of_fit_all 6.920
_refine_ls_goodness_of_fit_ref 1.030
_refine_ls_hydrogen_treatment noref
_refine_ls_matrix_type full
_refine_ls_number_constraints 0
_refine_ls_number_parameters 388
_refine_ls_number_reflns 3131
_refine_ls_number_restraints 0
_refine_ls_R_factor_all 0.193
_refine_ls_R_factor_gt 0.082
_refine_ls_shift/esd_mean 0.000
_refine_ls_shift/su_max 0.009
_refine_ls_structure_factor_coef F
_refine_ls_weighting_scheme sigma
_refine_ls_wR_factor_all 0.515
_refine_ls_wR_factor_ref 0.104
_reflns_number_gt 3131
_reflns_number_total 6944
_reflns_threshold_expression >3.0\s(I)
_cod_data_source_file ja0156136_s2_1.cif
_cod_data_source_block st657
_cod_original_cell_volume 1764.1(5)
_cod_database_code 4115567

loop_
_symmetry_equiv_pos_as_xyz
x,y,z
-x,-y,-z

loop_
_atom_site_label
_atom_site_fract_x
_atom_site_fract_y
_atom_site_fract_z
_atom_site_U_iso_or_equiv
_atom_site_adp_type
_atom_site_calc_flag
_atom_site_calc_attached_atom
_atom_site_type_symbol
TI1 -0.1548(2) 0.6740(1) 0.4213(1) 0.0237(7) Uani ? ? Ti
TI2 0.0764(2) 0.5912(1) 0.5013(1) 0.0214(7) Uani ? ? Ti
O1 -0.1030(5) 0.5746(5) 0.5263(4) 0.022(3) Uani ? ? O
O2 -0.2141(6) 0.8170(5) 0.4698(5) 0.027(3) Uani ? ? O
C1 -0.3236(9) 0.8702(8) 0.5329(7) 0.029(5) Uani ? ? C
C2 -0.4431(9) 0.8386(8) 0.5438(7) 0.028(5) Uani ? ? C
C3 -0.5546(9) 0.8876(9) 0.6141(8) 0.032(5) Uani ? ? C
C4 -0.551(1) 0.9677(9) 0.6718(8) 0.039(6) Uani ? ? C
C5 -0.434(1) 1.0016(9) 0.6559(8) 0.038(5) Uani ? ? C
C6 -0.3177(9) 0.9543(9) 0.5867(8) 0.034(5) Uani ? ? C
C7 -0.4443(9) 0.7559(9) 0.4792(8) 0.035(5) Uani ? ? C
O3 -0.3474(6) 0.6499(5) 0.4832(5) 0.028(3) Uani ? ? O
C8 -0.675(1) 1.018(1) 0.7486(9) 0.053(7) Uani ? ? C
C9 -0.192(1) 0.9928(9) 0.5698(8) 0.054(6) Uani ? ? C
O4 -0.1163(7) 0.9220(7) 0.6272(6) 0.064(4) Uani ? ? O
O5 0.0300(5) 0.6842(5) 0.3874(4) 0.023(3) Uani ? ? O
C10 0.0908(9) 0.7816(8) 0.3334(7) 0.030(5) Uani ? ? C
C11 0.2343(9) 0.7470(8) 0.2926(7) 0.026(5) Uani ? ? C
C12 0.301(1) 0.8046(9) 0.2060(8) 0.040(6) Uani ? ? C
C13 0.434(1) 0.781(1) 0.1639(9) 0.044(6) Uani ? ? C
C14 0.505(1) 0.696(1) 0.2128(9) 0.042(6) Uani ? ? C
C15 0.4425(9) 0.6344(8) 0.2989(7) 0.031(5) Uani ? ? C
C16 0.3061(9) 0.6623(8) 0.3407(7) 0.027(4) Uani ? ? C
C17 0.503(1) 0.851(1) 0.073(1) 0.068(9) Uani ? ? C
C18 0.517(1) 0.5407(9) 0.3474(8) 0.037(6) Uani ? ? C
O6 0.4858(7) 0.4282(6) 0.3535(5) 0.035(4) Uani ? ? O
O7 0.2472(5) 0.6050(5) 0.4266(4) 0.027(3) Uani ? ? O
O8 -0.1578(6) 0.7197(5) 0.2982(4) 0.030(3) Uani ? ? O
C19 -0.090(1) 0.6659(9) 0.2120(7) 0.038(5) Uani ? ? C
C20 -0.1195(9) 0.5482(9) 0.2158(7) 0.029(5) Uani ? ? C
C21 -0.136(1) 0.511(1) 0.1369(7) 0.040(6) Uani ? ? C
C22 -0.158(1) 0.400(1) 0.1360(7) 0.045(5) Uani ? ? C
C23 0.1606(9) 0.6741(9) 0.7811(7) 0.040(5) Uani ? ? C
C24 0.1448(8) 0.6440(9) 0.7000(7) 0.029(5) Uani ? ? C
C25 0.1266(8) 0.5304(8) 0.7000(6) 0.025(4) Uani ? ? C
C26 -0.179(1) 0.362(1) 0.0495(9) 0.076(8) Uani ? ? C
C27 0.1444(9) 0.7303(8) 0.6126(7) 0.035(5) Uani ? ? C
O9 0.0510(6) 0.7175(5) 0.5701(4) 0.029(3) Uani ? ? O
O10 0.1168(6) 0.4939(5) 0.6194(4) 0.024(3) Uani ? ? O
O11 0.239(2) 0.330(2) 0.180(2) 0.24(1) Uiso ? ? O
C28 0.228(2) 0.437(2) 0.191(2) 0.136(8) Uiso ? ? C
C29 0.362(2) 0.484(2) 0.128(1) 0.121(7) Uiso ? ? C
O12 0.451(1) 0.396(1) 0.186(1) 0.131(5) Uiso ? ? O
C30 0.481(3) 0.286(3) 0.150(2) 0.19(1) Uiso ? ? C
C31 0.355(3) 0.264(3) 0.220(2) 0.22(1) Uiso ? ? C
C32 0.123(4) 0.107(4) 0.016(3) 0.28(2) Uiso ? ? C
C33 0.154(2) 0.117(2) 0.122(2) 0.15(1) Uiso ? ? C
O13 0.066(2) 0.051(2) 0.195(1) 0.170(7) Uiso ? ? O
H1 -0.6353 0.8656 0.6227 0.0502 Uiso calc C3 H
H2 -0.4315 1.0592 0.6930 0.0541 Uiso calc C5 H
H3 -0.4246 0.7912 0.4142 0.0482 Uiso calc C7 H
H4 -0.5283 0.7358 0.4994 0.0482 Uiso calc C7 H
H5 -0.7446 0.9835 0.7486 0.0780 Uiso calc C8 H
H6 -0.6632 1.0011 0.8110 0.0780 Uiso calc C8 H
H7 -0.6941 1.0991 0.7342 0.0780 Uiso calc C8 H
H8 -0.2103 1.0705 0.5860 0.0674 Uiso calc C9 H
H9 -0.1424 0.9896 0.5028 0.0674 Uiso calc C9 H
H10 0.0718 0.8403 0.3759 0.0428 Uiso calc C10 H
H11 0.0565 0.8112 0.2814 0.0428 Uiso calc C10 H
H12 0.2522 0.8635 0.1742 0.0554 Uiso calc C12 H
H13 0.5968 0.6802 0.1867 0.0634 Uiso calc C14 H
H14 0.5937 0.8222 0.0550 0.1050 Uiso calc C17 H
H15 0.4715 0.8447 0.0216 0.1050 Uiso calc C17 H
H16 0.4865 0.9300 0.0853 0.1050 Uiso calc C17 H
H17 0.5006 0.5592 0.4118 0.0517 Uiso calc C18 H
H18 0.6070 0.5372 0.3121 0.0517 Uiso calc C18 H
H19 0.0003 0.6591 0.2003 0.0505 Uiso calc C19 H
H20 -0.1139 0.7133 0.1598 0.0505 Uiso calc C19 H
H21 -0.1326 0.5639 0.0804 0.0541 Uiso calc C21 H
H22 -0.1740 0.2493 0.2198 0.0490 Uiso calc ? H
H23 -0.1921 0.2834 0.0637 0.0945 Uiso calc C26 H
H24 -0.2530 0.4097 0.0369 0.0945 Uiso calc C26 H
H25 -0.1042 0.3671 -0.0063 0.0945 Uiso calc C26 H
H26 -0.1243 0.1936 0.3677 0.0441 Uiso calc ? H
H27 -0.2284 0.2811 0.4348 0.0441 Uiso calc ? H

loop_
_atom_site_aniso_label
_atom_site_aniso_U_11
_atom_site_aniso_U_22
_atom_site_aniso_U_33
_atom_site_aniso_U_12
_atom_site_aniso_U_13
_atom_site_aniso_U_23
_atom_site_aniso_type_symbol
TI1 0.0224(7) 0.0202(7) 0.0295(7) -0.0010(6) -0.0107(5) -0.0029(6) Ti
TI2 0.0199(7) 0.0193(7) 0.0254(7) -0.0042(6) -0.0077(5) -0.0008(6) Ti
O1 0.020(3) 0.022(3) 0.023(3) -0.008(2) -0.005(2) 0.005(2) O
O2 0.025(3) 0.017(3) 0.044(3) 0.000(2) -0.010(2) -0.007(3) O
C1 0.033(5) 0.020(4) 0.038(5) 0.001(4) -0.014(3) -0.000(4) C
C2 0.026(4) 0.018(5) 0.046(5) 0.002(4) -0.016(4) 0.005(4) C
C3 0.024(5) 0.024(5) 0.057(6) 0.008(4) -0.009(4) 0.002(5) C
C4 0.040(5) 0.034(6) 0.046(6) 0.002(5) -0.014(4) -0.001(5) C
C5 0.049(5) 0.021(5) 0.054(6) 0.009(5) -0.024(4) -0.007(4) C
C6 0.030(5) 0.026(5) 0.050(6) 0.001(4) -0.013(4) 0.004(5) C
C7 0.027(4) 0.027(5) 0.060(6) 0.004(4) -0.019(4) -0.011(4) C
O3 0.022(3) 0.020(3) 0.048(3) -0.000(2) -0.016(2) -0.003(3) O
C8 0.053(8) 0.052(7) 0.055(7) 0.007(6) 0.005(6) -0.017(6) C
C9 0.058(6) 0.037(5) 0.074(6) -0.007(5) -0.032(4) -0.023(5) C
O4 0.048(4) 0.061(5) 0.092(5) 0.009(3) -0.042(3) -0.037(4) O
O5 0.021(3) 0.023(3) 0.026(3) -0.007(2) -0.007(2) 0.004(2) O
C10 0.033(5) 0.017(4) 0.048(5) -0.009(4) -0.013(4) 0.007(4) C
C11 0.026(5) 0.021(4) 0.033(5) -0.006(4) -0.001(4) -0.003(4) C
C12 0.053(6) 0.028(5) 0.043(6) -0.008(5) -0.013(5) 0.006(5) C
C13 0.048(7) 0.038(6) 0.047(7) -0.011(5) 0.004(5) 0.005(5) C
C14 0.030(6) 0.044(6) 0.055(7) -0.013(5) 0.012(5) -0.003(6) C
C15 0.027(5) 0.026(5) 0.043(5) -0.008(4) -0.003(4) -0.007(4) C
C16 0.027(4) 0.023(4) 0.031(4) -0.010(3) -0.008(3) -0.007(3) C
C17 0.063(9) 0.068(9) 0.073(9) -0.008(8) 0.014(8) 0.018(8) C
C18 0.030(5) 0.034(5) 0.050(6) -0.011(4) -0.004(4) -0.001(5) C
O6 0.034(4) 0.022(3) 0.059(4) -0.005(3) -0.007(3) -0.005(3) O
O7 0.020(3) 0.035(3) 0.028(3) -0.012(3) -0.007(2) 0.006(3) O
O8 0.037(3) 0.025(3) 0.028(3) -0.002(3) -0.017(2) 0.003(3) O
C19 0.049(6) 0.030(5) 0.036(5) -0.005(5) -0.016(4) 0.002(4) C
C20 0.029(5) 0.035(5) 0.024(4) 0.000(4) -0.008(3) -0.006(4) C
C21 0.039(5) 0.049(6) 0.034(5) -0.003(5) -0.012(4) -0.001(5) C
C22 0.050(5) 0.057(6) 0.033(5) -0.008(5) -0.020(3) -0.018(4) C
C23 0.036(5) 0.047(5) 0.038(5) -0.015(4) -0.011(4) -0.015(4) C
C24 0.018(4) 0.039(5) 0.035(5) -0.005(4) -0.010(3) -0.005(4) C
C25 0.013(4) 0.035(5) 0.034(4) -0.002(4) -0.012(3) -0.007(4) C
C26 0.099(8) 0.081(9) 0.055(6) -0.019(7) -0.042(5) -0.012(6) C
C27 0.035(5) 0.030(5) 0.042(5) -0.008(4) -0.016(4) -0.005(4) C
O9 0.028(3) 0.023(3) 0.037(3) -0.005(2) -0.016(2) -0.002(3) O
O10 0.029(3) 0.021(3) 0.023(3) 0.000(3) -0.010(2) 0.000(2) O

loop_
_atom_type_symbol
_atom_type_scat_dispersion_real
_atom_type_scat_dispersion_imag
_atom_type_scat_source
C 0.002 0.002 International_Tables_Vol_IV_Table_2.3.1
H 0.000 0.000 International_Tables_Vol_IV_Table_2.3.1
O 0.008 0.006 International_Tables_Vol_IV_Table_2.3.1
Ti 0.248 0.446 International_Tables_Vol_IV_Table_2.3.1

loop_
_geom_angle_atom_site_label_1
_geom_angle_atom_site_label_2
_geom_angle_atom_site_label_3
_geom_angle
_geom_angle_site_symmetry_2
_geom_angle_site_symmetry_3
TI2 TI1 O1 37.7(1) . .
TI2 TI1 O2 98.7(3) . .
TI2 TI1 C1 106.5(2) . .
TI2 TI1 C7 143.7(3) . .
TI2 TI1 O3 129.7(2) . .
TI2 TI1 O5 39.5(2) . .
TI2 TI1 C10 59.5(2) . .
TI2 TI1 O8 130.6(3) . .
TI2 TI1 C19 115.1(3) . .
TI2 TI1 C25 101.6(2) . 2_566
TI2 TI1 O10 85.6(2) . 2_566
O1 TI1 O2 103.3(2) . .
O1 TI1 C1 99.2(2) . .
O1 TI1 C7 111.8(2) . .
O1 TI1 O3 92.3(2) . .
O1 TI1 O5 77.0(2) . .
O1 TI1 C10 97.0(2) . .
O1 TI1 O8 157.2(2) . .
O1 TI1 C19 135.5(2) . .
O1 TI1 C25 94.9(2) . 2_566
O1 TI1 O10 75.2(2) . 2_566
O2 TI1 C1 18.1(3) . .
O2 TI1 C7 64.3(3) . .
O2 TI1 O3 85.5(3) . .
O2 TI1 O5 94.2(3) . .
O2 TI1 C10 79.4(3) . .
O2 TI1 O8 98.0(3) . .
O2 TI1 C19 117.9(3) . .
O2 TI1 C25 159.4(3) . 2_566
O2 TI1 O10 170.8(3) . 2_566
C1 TI1 C7 48.9(3) . .
C1 TI1 O3 67.8(3) . .
C1 TI1 O5 110.7(3) . .
C1 TI1 C10 97.4(3) . .
C1 TI1 O8 103.6(3) . .
C1 TI1 C19 125.1(3) . .
C1 TI1 C25 149.0(3) . 2_566
C1 TI1 O10 152.7(3) . 2_566
C7 TI1 O3 26.5(3) . .
C7 TI1 O5 157.8(3) . .
C7 TI1 C10 137.5(3) . .
C7 TI1 O8 85.0(3) . .
C7 TI1 C19 101.2(3) . .
C7 TI1 C25 100.2(3) . 2_566
C7 TI1 O10 107.6(3) . 2_566
O3 TI1 O5 169.0(3) . .
O3 TI1 C10 163.7(3) . .
O3 TI1 O8 97.7(3) . .
O3 TI1 C19 106.2(3) . .
O3 TI1 C25 84.2(3) . 2_566
O3 TI1 O10 85.5(3) . 2_566
O5 TI1 C10 22.6(3) . .
O5 TI1 O8 93.2(3) . .
O5 TI1 C19 83.7(3) . .
O5 TI1 C25 99.3(3) . 2_566
O5 TI1 O10 94.3(3) . 2_566
C10 TI1 O8 78.6(3) . .
C10 TI1 C19 76.1(3) . .
C10 TI1 C25 108.1(3) . 2_566
C10 TI1 O10 109.8(3) . 2_566
O8 TI1 C19 21.6(3) . .
O8 TI1 C25 65.9(3) . 2_566
O8 TI1 O10 85.2(3) . 2_566
C19 TI1 C25 49.1(3) . 2_566
C19 TI1 O10 66.7(3) . 2_566
C25 TI1 O10 19.8(2) 2_566 2_566
TI1 TI2 TI2 63.1(2) . 2_566
TI1 TI2 O1 37.8(1) . .
TI1 TI2 O1 94.7(2) . 2_566
TI1 TI2 O5 38.6(2) . .
TI1 TI2 C10 59.8(2) . .
TI1 TI2 C16 104.9(3) . .
TI1 TI2 O7 122.7(3) . .
TI1 TI2 C25 139.1(3) . .
TI1 TI2 C27 122.8(3) . .
TI1 TI2 O9 97.9(3) . .
TI1 TI2 O10 139.1(3) . .
TI2 TI2 O1 40.6(2) 2_566 .
TI2 TI2 O1 39.0(2) 2_566 2_566
TI2 TI2 O5 90.7(3) 2_566 .
TI2 TI2 C10 113.7(4) 2_566 .
TI2 TI2 C16 126.8(4) 2_566 .
TI2 TI2 O7 128.2(5) 2_566 .
TI2 TI2 C25 103.5(3) 2_566 .
TI2 TI2 C27 148.4(4) 2_566 .
TI2 TI2 O9 137.6(4) 2_566 .
TI2 TI2 O10 87.4(3) 2_566 .
O1 TI2 O1 79.6(2) . 2_566
O1 TI2 O5 76.3(3) . .
O1 TI2 C10 97.3(3) . .
O1 TI2 C16 141.2(3) . .
O1 TI2 O7 156.8(4) . .
O1 TI2 C25 106.0(3) . .
O1 TI2 C27 122.0(4) . .
O1 TI2 O9 100.7(4) . .
O1 TI2 O10 101.4(3) . .
O1 TI2 O5 104.3(3) 2_566 .
O1 TI2 C10 119.0(3) 2_566 .
O1 TI2 C16 98.7(3) 2_566 .
O1 TI2 O7 92.6(4) 2_566 .
O1 TI2 C25 94.9(3) 2_566 .
O1 TI2 C27 140.8(4) 2_566 .
O1 TI2 O9 159.5(4) 2_566 .
O1 TI2 O10 74.8(3) 2_566 .
O5 TI2 C10 23.5(3) . .
O5 TI2 C16 66.6(3) . .
O5 TI2 O7 84.7(4) . .
O5 TI2 C25 160.6(4) . .
O5 TI2 C27 112.1(4) . .
O5 TI2 O9 95.6(4) . .
O5 TI2 O10 177.7(4) . .
C10 TI2 C16 49.4(3) . .
C10 TI2 O7 67.3(3) . .
C10 TI2 C25 141.9(4) . .
C10 TI2 C27 92.2(3) . .
C10 TI2 O9 81.4(4) . .
C10 TI2 O10 158.6(4) . .
C16 TI2 O7 18.2(3) . .
C16 TI2 C25 112.8(3) . .
C16 TI2 C27 83.6(3) . .
C16 TI2 O9 93.7(4) . .
C16 TI2 O10 115.6(4) . .
O7 TI2 C25 96.4(4) . .
O7 TI2 C27 77.4(4) . .
O7 TI2 O9 94.2(4) . .
O7 TI2 O10 97.4(4) . .
C25 TI2 C27 49.9(3) . .
C25 TI2 O9 65.1(3) . .
C25 TI2 O10 20.1(3) . .
C27 TI2 O9 25.2(3) . .
C27 TI2 O10 69.3(3) . .
O9 TI2 O10 85.1(4) . .
O2 C1 C2 118.9(9) . .
O2 C1 C6 120.2(9) . .
C2 C1 C6 120(1) . .
C1 C2 C3 118(1) . .
C1 C2 C7 118.2(9) . .
C3 C2 C7 123(1) . .
C2 C3 C4 121(1) . .
C3 C4 C5 118(1) . .
C3 C4 C8 119(1) . .
C5 C4 C8 122(1) . .
C4 C5 C6 122(1) . .
C1 C6 C5 117(1) . .
C1 C6 C9 120(1) . .
C5 C6 C9 121(1) . .
C2 C7 O3 110.9(8) . .
C6 C9 O4 112(1) . .
O5 C10 C11 111.5(8) . .
C10 C11 C12 119(1) . .
C10 C11 C16 122.3(9) . .
C12 C11 C16 118(1) . .
C11 C12 C13 123(1) . .
C12 C13 C14 117(1) . .
C12 C13 C17 121(1) . .
C14 C13 C17 120(1) . .
C13 C14 C15 121(1) . .
C14 C15 C16 119(1) . .
C14 C15 C18 121(1) . .
C16 C15 C18 119.5(9) . .
C11 C16 C15 119.7(9) . .
C11 C16 O7 121.3(9) . .
C15 C16 O7 119.0(9) . .
C15 C18 O6 114(1) . .
O8 C19 C20 113.3(9) . .
C19 C20 C21 121(1) . .
C19 C20 C25 120.4(9) . 2_566
C21 C20 C25 117(1) . 2_566
C20 C21 C22 123(1) . .
C21 C22 C23 116(1) . 2_566
C21 C22 C26 122(1) . .
C23 C22 C26 120(1) 2_566 .
C22 C23 C24 123(1) 2_566 .
C23 C24 C25 118(1) . .
C23 C24 C27 121(1) . .
C25 C24 C27 120.0(9) . .
C20 C25 C24 119.8(9) 2_566 .
C20 C25 O10 119.1(9) 2_566 .
C24 C25 O10 121.1(9) . .
C24 C27 O9 111.8(8) . .
C28 O11 C31 105(2) . .
O11 C28 C29 110(2) . .
C28 C29 O12 95(1) . .
C29 O12 C30 108(1) . .
C29 O12 C31 98(1) . .
C30 O12 C31 47(1) . .
O12 C30 C31 86(2) . .
O11 C31 O12 95(2) . .
O11 C31 C30 110(3) . .
O12 C31 C30 45(1) . .
C32 C33 O13 103(2) . .

loop_
_geom_bond_atom_site_label_1
_geom_bond_atom_site_label_2
_geom_bond_distance
_geom_bond_site_symmetry_2
TI1 TI2 3.085(6) .
TI1 O1 1.954(2) .
TI1 O2 1.843(7) .
TI1 C1 2.97(1) .
TI1 C7 3.00(1) .
TI1 O3 2.083(7) .
TI1 O5 1.967(6) .
TI1 C10 3.06(1) .
TI1 O8 1.807(7) .
TI1 C19 2.91(1) .
TI1 C25 3.13(1) 2_566
TI1 O10 2.085(7) 2_566
TI2 TI2 3.04(1) 2_566
TI2 O1 1.948(6) .
TI2 O1 2.010(7) 2_566
TI2 O5 2.004(8) .
TI2 C10 3.05(1) .
TI2 C16 3.00(1) .
TI2 O7 1.868(9) .
TI2 C25 3.09(1) .
TI2 C27 2.87(1) .
TI2 O9 1.857(9) .
TI2 O10 2.047(9) .
O2 C1 1.35(1) .
C1 C2 1.41(1) .
C1 C6 1.39(1) .
C2 C3 1.39(1) .
C2 C7 1.47(1) .
C3 C4 1.39(2) .
C4 C5 1.37(2) .
C4 C8 1.52(2) .
C5 C6 1.41(2) .
C6 C9 1.49(2) .
C7 O3 1.47(1) .
C9 O4 1.44(1) .
O5 C10 1.45(1) .
C10 C11 1.49(1) .
C11 C12 1.39(1) .
C11 C16 1.40(1) .
C12 C13 1.38(2) .
C13 C14 1.40(2) .
C13 C17 1.51(2) .
C14 C15 1.39(2) .
C15 C16 1.41(1) .
C15 C18 1.47(2) .
C16 O7 1.35(1) .
C18 O6 1.43(1) .
O8 C19 1.40(1) .
C19 C20 1.49(1) .
C20 C21 1.38(1) .
C20 C25 1.41(1) 2_566
C21 C22 1.39(2) .
C22 C23 1.38(2) 2_566
C22 C26 1.52(2) .
C23 C24 1.37(1) .
C24 C25 1.41(1) .
C24 C27 1.51(1) .
C25 O10 1.37(1) .
C27 O9 1.42(1) .
O11 C28 1.27(3) .
O11 C31 1.59(4) .
C28 C29 1.62(3) .
C29 O12 1.62(2) .
O12 C30 1.42(3) .
O12 C31 1.99(4) .
C30 C31 1.48(4) .
C32 C33 1.74(5) .
C33 O13 1.43(3) .
